data_4061317
_journal_name_full Organometallics
_journal_paper_doi 10.1021/om049650s
_journal_year 2004
_chemical_formula_moiety 'C17 H24 Fe Sn'
_chemical_formula_sum 'C17 H24 Fe Sn'
_chemical_formula_weight 402.90
_space_group_IT_number 14
_symmetry_cell_setting monoclinic
_symmetry_space_group_name_Hall '-P 2yn'
_symmetry_space_group_name_H-M 'P 1 21/n 1'
_cell_angle_alpha 90.00
_cell_angle_beta 97.815(2)
_cell_angle_gamma 90.00
_cell_formula_units_Z 4
_cell_length_a 9.0434(4)
_cell_length_b 13.9146(5)
_cell_length_c 13.0246(6)
_cell_measurement_temperature 150(1)
_cell_volume 1623.73(12)
_diffrn_ambient_temperature 150(1)
_exptl_crystal_density_diffrn 1.648
_cod_depositor_comments
;
The following automatic conversions were performed:
'_symmetry_cell_setting' value 'Monoclinic' changed to 'monoclinic'
according to '/home/saulius/struct/CIF-dictionaries/cif_core.dic'
dictionary named 'cif_core.dic' version 2.4.1 from 2010-06-29.

Automatic conversion script
Id: cif_fix_enum 1527 2010-12-29 10:47:43Z saulius 
;
_cod_original_sg_symbol_H-M 'P 21/n'
_cod_database_code 4061317

loop_
_symmetry_equiv_pos_as_xyz
'x, y, z'
'-x+1/2, y+1/2, -z+1/2'
'-x, -y, -z'
'x-1/2, -y-1/2, z-1/2'

loop_
_atom_site_label
_atom_site_type_symbol
_atom_site_fract_x
_atom_site_fract_y
_atom_site_fract_z
_atom_site_U_iso_or_equiv
_atom_site_adp_type
_atom_site_occupancy
_atom_site_symmetry_multiplicity
_atom_site_calc_flag
_atom_site_refinement_flags
_atom_site_disorder_assembly
_atom_site_disorder_group
Sn1 Sn 0.35253(2) 0.545234(17) 0.311601(17) 0.02738(11) Uani 1 1 d . . .
Fe1 Fe 0.70584(5) 0.56264(3) 0.26000(3) 0.01997(13) Uani 1 1 d . . .
C1 C 0.5398(4) 0.5632(2) 0.1365(2) 0.0229(6) Uani 1 1 d . . .
C2 C 0.6318(4) 0.4805(2) 0.1332(2) 0.0249(7) Uani 1 1 d . . .
C3 C 0.7826(4) 0.5120(2) 0.1290(2) 0.0250(6) Uani 1 1 d . . .
C4 C 0.7826(3) 0.6152(2) 0.1295(2) 0.0234(6) Uani 1 1 d . . .
C5 C 0.6318(3) 0.6466(2) 0.1347(2) 0.0232(6) Uani 1 1 d . . .
C6 C 0.5807(4) 0.5553(2) 0.3794(2) 0.0232(6) Uani 1 1 d . . .
C7 C 0.6856(4) 0.4781(2) 0.3855(2) 0.0259(7) Uani 1 1 d . . .
H7A H 0.6596 0.4082 0.3829 0.031 Uiso 1 1 calc R . .
C8 C 0.8336(4) 0.5164(3) 0.3948(3) 0.0284(7) Uani 1 1 d . . .
H8A H 0.9281 0.4784 0.3995 0.034 Uiso 1 1 calc R . .
C9 C 0.8219(3) 0.6185(2) 0.3944(2) 0.0260(7) Uani 1 1 d . . .
H9A H 0.9068 0.6650 0.3988 0.031 Uiso 1 1 calc R . .
C10 C 0.6671(4) 0.6425(2) 0.3850(2) 0.0254(7) Uani 1 1 d . . .
H10A H 0.6254 0.7092 0.3821 0.030 Uiso 1 1 calc R . .
C11 C 0.5799(4) 0.3775(3) 0.1314(3) 0.0344(8) Uani 1 1 d . . .
H11A H 0.5503 0.3572 0.0595 0.052 Uiso 1 1 calc R . .
H11B H 0.4945 0.3719 0.1699 0.052 Uiso 1 1 calc R . .
H11C H 0.6613 0.3365 0.1636 0.052 Uiso 1 1 calc R . .
C12 C 0.9131(4) 0.4480(3) 0.1195(3) 0.0349(8) Uani 1 1 d . . .
H12A H 0.9083 0.4259 0.0477 0.052 Uiso 1 1 calc R . .
H12B H 0.9104 0.3925 0.1654 0.052 Uiso 1 1 calc R . .
H12C H 1.0060 0.4838 0.1391 0.052 Uiso 1 1 calc R . .
C13 C 0.9130(4) 0.6795(3) 0.1208(3) 0.0319(7) Uani 1 1 d . . .
H13A H 0.9082 0.7025 0.0493 0.048 Uiso 1 1 calc R . .
H13B H 1.0060 0.6436 0.1399 0.048 Uiso 1 1 calc R . .
H13C H 0.9103 0.7345 0.1675 0.048 Uiso 1 1 calc R . .
C14 C 0.5803(4) 0.7489(2) 0.1362(3) 0.0298(7) Uani 1 1 d . . .
H14A H 0.5547 0.7720 0.0649 0.045 Uiso 1 1 calc R . .
H14B H 0.6603 0.7887 0.1724 0.045 Uiso 1 1 calc R . .
H14C H 0.4922 0.7528 0.1723 0.045 Uiso 1 1 calc R . .
C15 C 0.3756(4) 0.5629(3) 0.1480(3) 0.0288(7) Uani 1 1 d . . .
H15A H 0.3246 0.5096 0.1071 0.035 Uiso 1 1 calc R . .
H15B H 0.3291 0.6241 0.1217 0.035 Uiso 1 1 calc R . .
C16 C 0.2272(4) 0.6611(3) 0.3642(3) 0.0468(10) Uani 1 1 d . . .
H16A H 0.2098 0.6487 0.4356 0.070 Uiso 1 1 calc R . .
H16B H 0.1313 0.6665 0.3195 0.070 Uiso 1 1 calc R . .
H16C H 0.2832 0.7211 0.3615 0.070 Uiso 1 1 calc R . .
C17 C 0.2642(4) 0.4055(3) 0.3366(3) 0.0404(9) Uani 1 1 d . . .
H17A H 0.2401 0.4013 0.4076 0.061 Uiso 1 1 calc R . .
H17B H 0.3385 0.3565 0.3261 0.061 Uiso 1 1 calc R . .
H17C H 0.1735 0.3950 0.2875 0.061 Uiso 1 1 calc R . .

loop_
_atom_site_aniso_label
_atom_site_aniso_U_11
_atom_site_aniso_U_22
_atom_site_aniso_U_33
_atom_site_aniso_U_23
_atom_site_aniso_U_13
_atom_site_aniso_U_12
Sn1 0.01777(14) 0.03753(17) 0.02687(16) 0.00208(9) 0.00320(9) -0.00265(8)
Fe1 0.0171(2) 0.0232(2) 0.0194(2) 0.00052(17) 0.00213(17) 0.00035(16)
C1 0.0237(16) 0.0272(15) 0.0166(14) 0.0025(12) -0.0020(12) -0.0007(12)
C2 0.0270(17) 0.0290(17) 0.0184(14) -0.0002(13) 0.0020(12) -0.0020(13)
C3 0.0244(16) 0.0305(16) 0.0203(14) 0.0014(13) 0.0034(12) 0.0040(13)
C4 0.0235(15) 0.0268(16) 0.0203(14) 0.0012(12) 0.0045(12) -0.0003(12)
C5 0.0227(15) 0.0261(16) 0.0207(15) 0.0027(13) 0.0025(12) 0.0030(12)
C6 0.0186(15) 0.0336(17) 0.0174(14) -0.0003(12) 0.0022(11) -0.0018(12)
C7 0.0267(17) 0.0307(16) 0.0201(15) 0.0063(13) 0.0021(12) 0.0001(13)
C8 0.0227(16) 0.0368(18) 0.0244(16) 0.0038(14) -0.0008(12) 0.0071(14)
C9 0.0193(15) 0.0338(17) 0.0243(15) -0.0026(13) 0.0010(12) -0.0045(12)
C10 0.0247(16) 0.0286(16) 0.0226(15) -0.0024(13) 0.0025(12) -0.0002(13)
C11 0.043(2) 0.0304(18) 0.0287(18) 0.0002(15) -0.0001(15) -0.0075(15)
C12 0.034(2) 0.037(2) 0.034(2) 0.0005(15) 0.0093(15) 0.0102(15)
C13 0.0237(17) 0.0380(19) 0.0353(18) 0.0044(15) 0.0083(14) -0.0014(14)
C14 0.0302(17) 0.0272(17) 0.0320(18) -0.0017(14) 0.0043(14) 0.0047(13)
C15 0.0202(16) 0.0412(19) 0.0239(17) 0.0039(14) -0.0004(13) -0.0020(13)
C16 0.035(2) 0.061(3) 0.043(2) -0.003(2) 0.0036(17) 0.0146(19)
C17 0.039(2) 0.050(2) 0.0327(19) 0.0038(18) 0.0036(16) -0.0191(18)

loop_
_geom_bond_atom_site_label_1
_geom_bond_atom_site_label_2
_geom_bond_distance
_geom_bond_site_symmetry_2
_geom_bond_publ_flag
Sn1 C6 2.135(3) . ?
Sn1 C16 2.136(4) . ?
Sn1 C17 2.143(4) . ?
Sn1 C15 2.184(3) . ?
Fe1 C10 2.040(3) . ?
Fe1 C7 2.043(3) . ?
Fe1 C5 2.044(3) . ?
Fe1 C2 2.045(3) . ?
Fe1 C1 2.046(3) . ?
Fe1 C6 2.047(3) . ?
Fe1 C3 2.052(3) . ?
Fe1 C4 2.056(3) . ?
Fe1 C9 2.067(3) . ?
Fe1 C8 2.069(3) . ?
C1 C2 1.424(5) . ?
C1 C5 1.430(4) . ?
C1 C15 1.512(5) . ?
C2 C3 1.441(4) . ?
C2 C11 1.507(4) . ?
C3 C4 1.435(5) . ?
C3 C12 1.497(5) . ?
C4 C5 1.443(4) . ?
C4 C13 1.497(4) . ?
C5 C14 1.499(4) . ?
C6 C7 1.429(4) . ?
C6 C10 1.440(4) . ?
C7 C8 1.431(5) . ?
C8 C9 1.424(5) . ?
C9 C10 1.428(4) . ?
